data_8105984
loop_
_publ_author_name
'Peilan, Wang'
'Jianlong, Wang'
'Lizhen, Chen'
'Zihao, Zhao'
'Cai, Cao'

_publ_section_title
;
 The crystal structure of 1,5-dinitro-2,3,4-trichlorobenzene, C6H1Cl3N2O4
;
_journal_issue 6
_journal_name_full 'Zeitschrift f\"ur Kristallographie - New Crystal Structures'
_journal_page_first 1217
_journal_page_last 1218
_journal_paper_doi 10.1515/ncrs-2019-0343
_journal_volume 234
_journal_year 2019
_chemical_formula_moiety 'C6 H Cl3 N2 O4'
_chemical_formula_sum 'C6 H Cl3 N2 O4'
_chemical_formula_weight 271.44
_chemical_name_systematic 1,5-dinitro-2,3,4-trichlorobenzene
_space_group_crystal_system monoclinic
_space_group_IT_number 14
_space_group_name_Hall '-P 2ybc'
_space_group_name_H-M_alt 'P 1 21/c 1'
_audit_creation_method SHELXL-2018/7
_cell_angle_alpha 90
_cell_angle_beta 93.3290(10)
_cell_angle_gamma 90
_cell_formula_units_Z 4
_cell_length_a 5.3193(2)
_cell_length_b 11.3307(4)
_cell_length_c 15.1131(5)
_cell_measurement_reflns_used 6891
_cell_measurement_temperature 100
_cell_measurement_theta_max 26.046
_cell_measurement_theta_min 2.248
_cell_volume 909.35(6)
_computing_cell_refinement 'SAINT V8.38A (?, 2016)'
_computing_data_reduction 'SAINT V8.38A (?, 2016)'
_computing_molecular_graphics 'Olex2 (Dolomanov et al., 2009)'
_computing_publication_material 'Olex2 (Dolomanov et al., 2009)'
_computing_structure_refinement 'ShelXL (Sheldrick, 2015)'
_computing_structure_solution 'ShelXT (Sheldrick, 2015)'
_diffrn_ambient_temperature 100
_diffrn_measured_fraction_theta_full 0.988
_diffrn_measured_fraction_theta_max 0.989
_diffrn_measurement_device_type 'Bruker APEX-II CCD'
_diffrn_radiation_type MoK\a
_diffrn_radiation_wavelength 0.71073
_diffrn_reflns_av_R_equivalents 0.0370
_diffrn_reflns_av_unetI/netI 0.0251
_diffrn_reflns_Laue_measured_fraction_full 0.988
_diffrn_reflns_Laue_measured_fraction_max 0.989
_diffrn_reflns_limit_h_max 5
_diffrn_reflns_limit_h_min -6
_diffrn_reflns_limit_k_max 13
_diffrn_reflns_limit_k_min -13
_diffrn_reflns_limit_l_max 18
_diffrn_reflns_limit_l_min -18
_diffrn_reflns_number 9849
_diffrn_reflns_point_group_measured_fraction_full 0.988
_diffrn_reflns_point_group_measured_fraction_max 0.989
_diffrn_reflns_theta_full 25.242
_diffrn_reflns_theta_max 26.011
_diffrn_reflns_theta_min 2.248
_exptl_absorpt_coefficient_mu 1.000
_exptl_absorpt_correction_T_max 0.7453
_exptl_absorpt_correction_T_min 0.6154
_exptl_absorpt_correction_type multi-scan
_exptl_absorpt_process_details .
_exptl_crystal_colour_primary colourless
_exptl_crystal_density_diffrn 1.983
_exptl_crystal_description block
_exptl_crystal_F_000 536
_exptl_crystal_size_max 0.15
_exptl_crystal_size_mid 0.12
_exptl_crystal_size_min 0.08
_refine_diff_density_max 0.403
_refine_diff_density_min -0.396
_refine_diff_density_rms 0.057
_refine_ls_extinction_coef .
_refine_ls_extinction_method none
_refine_ls_goodness_of_fit_ref 0.972
_refine_ls_hydrogen_treatment constr
_refine_ls_matrix_type full
_refine_ls_number_parameters 136
_refine_ls_number_reflns 1781
_refine_ls_number_restraints 0
_refine_ls_restrained_S_all 0.972
_refine_ls_R_factor_all 0.0290
_refine_ls_R_factor_gt 0.0264
_refine_ls_shift/su_max 0.001
_refine_ls_shift/su_mean 0.000
_refine_ls_structure_factor_coef Fsqd
_refine_ls_weighting_details 'w=1/[\s^2^(Fo^2^)+(0.1000P)^2^] where P=(Fo^2^+2Fc^2^)/3'
_refine_ls_weighting_scheme calc
_refine_ls_wR_factor_gt 0.1027
_refine_ls_wR_factor_ref 0.1098
_reflns_Friedel_coverage 0.000
_reflns_Friedel_fraction_full .
_reflns_Friedel_fraction_max .
_reflns_number_gt 1660
_reflns_number_total 1781
_reflns_threshold_expression 'I > 2\s(I)'
_cod_data_source_file suppl_ncrs-2019-0343_suppl.cif
_cod_data_source_block 1
_cod_database_code 8105984
_shelx_space_group_comment
;
The symmetry employed for this shelxl refinement is uniquely defined
by the following loop, which should always be used as a source of
symmetry information in preference to the above space-group names.
They are only intended as comments.
;
_shelx_estimated_absorpt_t_max 0.924
_shelx_estimated_absorpt_t_min 0.865
_olex2_refinement_description
;

1. Fixed Uiso
 At 1.2 times of:
  All C(H) groups
2.a Aromatic/amide H refined with riding coordinates:
 C4(H4)
;

loop_
_space_group_symop_operation_xyz
'x, y, z'
'-x, y+1/2, -z+1/2'
'-x, -y, -z'
'x, -y-1/2, z-1/2'

loop_
_atom_site_label
_atom_site_type_symbol
_atom_site_fract_x
_atom_site_fract_y
_atom_site_fract_z
_atom_site_U_iso_or_equiv
_atom_site_adp_type
_atom_site_occupancy
_atom_site_site_symmetry_order
_atom_site_calc_flag
_atom_site_refinement_flags_posn
_atom_site_refinement_flags_adp
_atom_site_refinement_flags_occupancy
_atom_site_disorder_assembly
_atom_site_disorder_group
C1 C 0.6007(3) 0.84918(14) 0.34092(10) 0.0176(4) Uani 1 1 d . . . . .
C2 C 0.7613(3) 0.75122(12) 0.33642(11) 0.0164(4) Uani 1 1 d . . . . .
C3 C 0.7579(3) 0.66768(15) 0.40326(11) 0.0157(4) Uani 1 1 d . . . . .
C4 C 0.6125(3) 0.67841(14) 0.47497(10) 0.0152(3) Uani 1 1 d . . . . .
H4 H 0.619929 0.621216 0.521013 0.018 Uiso 1 1 calc R . . . .
C5 C 0.4540(3) 0.77585(14) 0.47798(11) 0.0145(4) Uani 1 1 d . . . . .
C6 C 0.4420(3) 0.86066(13) 0.41110(11) 0.0162(4) Uani 1 1 d . . . . .
Cl1 Cl 0.24736(8) 0.98063(4) 0.41471(3) 0.02057(19) Uani 1 1 d . . . . .
Cl2 Cl 0.60413(10) 0.95600(4) 0.26157(3) 0.0276(2) Uani 1 1 d . . . . .
Cl3 Cl 0.95002(9) 0.73801(4) 0.24913(3) 0.02327(19) Uani 1 1 d . . . . .
N1 N 0.3036(3) 0.78546(11) 0.55618(9) 0.0169(3) Uani 1 1 d . . . . .
N2 N 0.9210(3) 0.56219(12) 0.40275(9) 0.0170(3) Uani 1 1 d . . . . .
O1 O 0.8240(2) 0.46825(10) 0.42099(8) 0.0239(3) Uani 1 1 d . . . . .
O2 O 1.1420(2) 0.57620(11) 0.38715(8) 0.0237(3) Uani 1 1 d . . . . .
O3 O 0.4106(2) 0.76399(11) 0.62787(8) 0.0234(3) Uani 1 1 d . . . . .
O4 O 0.0816(2) 0.81191(11) 0.54383(8) 0.0243(3) Uani 1 1 d . . . . .

loop_
_atom_site_aniso_label
_atom_site_aniso_U_11
_atom_site_aniso_U_22
_atom_site_aniso_U_33
_atom_site_aniso_U_23
_atom_site_aniso_U_13
_atom_site_aniso_U_12
Cl1 0.0217(3) 0.0142(3) 0.0257(3) -0.00027(14) 0.00063(19) 0.00341(14)
Cl3 0.0256(3) 0.0293(3) 0.0157(3) 0.00003(15) 0.00841(19) 0.00126(16)
Cl2 0.0381(3) 0.0236(3) 0.0213(3) 0.00721(16) 0.0048(2) 0.00128(18)
O2 0.0166(6) 0.0300(7) 0.0249(7) -0.0037(5) 0.0044(5) 0.0040(5)
O1 0.0274(7) 0.0153(6) 0.0290(8) -0.0007(5) 0.0006(5) 0.0001(5)
O3 0.0260(7) 0.0263(7) 0.0181(7) 0.0005(5) 0.0044(6) -0.0022(5)
O4 0.0164(6) 0.0248(6) 0.0324(7) -0.0001(6) 0.0090(5) 0.0014(5)
N1 0.0211(7) 0.0104(6) 0.0194(7) -0.0022(5) 0.0046(6) -0.0023(5)
N2 0.0191(7) 0.0185(7) 0.0134(7) -0.0044(5) 0.0009(6) 0.0026(6)
C3 0.0159(7) 0.0125(8) 0.0184(8) -0.0036(6) -0.0004(6) -0.0001(6)
C4 0.0153(7) 0.0136(7) 0.0168(8) -0.0005(6) 0.0016(6) -0.0011(6)
C5 0.0129(8) 0.0147(8) 0.0162(8) -0.0019(6) 0.0023(6) -0.0024(6)
C2 0.0155(8) 0.0195(8) 0.0144(9) -0.0038(6) 0.0026(7) -0.0018(7)
C6 0.0149(7) 0.0128(8) 0.0208(9) -0.0024(6) -0.0008(6) 0.0002(6)
C1 0.0209(8) 0.0158(8) 0.0161(8) 0.0007(6) 0.0002(6) -0.0038(6)

loop_
_atom_type_symbol
_atom_type_description
_atom_type_scat_dispersion_real
_atom_type_scat_dispersion_imag
_atom_type_scat_source
C C 0.0033 0.0016 'International Tables Vol C Tables 4.2.6.8 and 6.1.1.4'
H H 0.0000 0.0000 'International Tables Vol C Tables 4.2.6.8 and 6.1.1.4'
Cl Cl 0.1484 0.1585 'International Tables Vol C Tables 4.2.6.8 and 6.1.1.4'
N N 0.0061 0.0033 'International Tables Vol C Tables 4.2.6.8 and 6.1.1.4'
O O 0.0106 0.0060 'International Tables Vol C Tables 4.2.6.8 and 6.1.1.4'

loop_
_geom_angle_atom_site_label_1
_geom_angle_atom_site_label_2
_geom_angle_atom_site_label_3
_geom_angle
_geom_angle_site_symmetry_1
_geom_angle_site_symmetry_3
O3 N1 O4 125.59(15) . .
O3 N1 C5 116.90(14) . .
O4 N1 C5 117.50(14) . .
O2 N2 C3 117.87(14) . .
O1 N2 O2 125.45(15) . .
O1 N2 C3 116.64(13) . .
C4 C3 N2 115.70(14) . .
C4 C3 C2 123.16(15) . .
C2 C3 N2 121.11(14) . .
C3 C4 H4 121.1 . .
C3 C4 C5 117.80(15) . .
C5 C4 H4 121.1 . .
C4 C5 N1 116.39(14) . .
C4 C5 C6 121.71(16) . .
C6 C5 N1 121.89(14) . .
C3 C2 Cl3 122.40(12) . .
C3 C2 C1 118.09(15) . .
C1 C2 Cl3 119.50(13) . .
C5 C6 Cl1 121.80(13) . .
C5 C6 C1 118.78(14) . .
C1 C6 Cl1 119.38(12) . .
C2 C1 Cl2 119.71(13) . .
C6 C1 Cl2 119.92(12) . .
C6 C1 C2 120.37(15) . .

loop_
_geom_bond_atom_site_label_1
_geom_bond_atom_site_label_2
_geom_bond_distance
_geom_bond_site_symmetry_2
Cl1 C6 1.7115(16) .
Cl3 C2 1.7100(17) .
Cl2 C1 1.7047(16) .
O2 N2 1.2229(18) .
O1 N2 1.2213(19) .
O3 N1 1.2188(19) .
O4 N1 1.2219(18) .
N1 C5 1.469(2) .
N2 C3 1.477(2) .
C3 C4 1.373(2) .
C3 C2 1.385(2) .
C4 H4 0.9500 .
C4 C5 1.392(2) .
C5 C6 1.394(2) .
C2 C1 1.405(2) .
C6 C1 1.400(2) .
